data_4333074
loop_
_publ_author_name
'Arliguie, Th\'er\`ese'
'Doux, Marjolaine'
'M\'ezailles, Nicolas'
'Thu\'ery, Pierre'
'Le Floch, Pascal'
'Ephritikhine, Michel'

_publ_section_title
;
 Lanthanide and Uranium Complexes with an SPS-Based Pincer Ligand
;
_journal_issue 24
_journal_name_full 'Inorganic Chemistry'
_journal_page_first 9907
_journal_page_last 9913
_journal_paper_doi 10.1021/ic061364g
_journal_volume 45
_journal_year 2006
_chemical_formula_sum 'C56 H70 B2 Nd O3.5 P3 S2'
_chemical_formula_weight 1122.01
_space_group_IT_number 2
_symmetry_cell_setting triclinic
_symmetry_space_group_name_Hall '-P 1'
_symmetry_space_group_name_H-M 'P -1'
_atom_sites_solution_hydrogens geom
_atom_sites_solution_primary direct
_atom_sites_solution_secondary difmap
_audit_creation_method SHELXL-97
_cell_angle_alpha 95.051(4)
_cell_angle_beta 91.311(4)
_cell_angle_gamma 99.068(4)
_cell_formula_units_Z 4
_cell_length_a 10.3078(6)
_cell_length_b 22.7922(17)
_cell_length_c 23.8918(15)
_cell_measurement_reflns_used 122258
_cell_measurement_temperature 100(2)
_cell_measurement_theta_max 25.68
_cell_measurement_theta_min 2.57
_cell_volume 5517.5(6)
_computing_cell_refinement 'DENZO-SMN (Otwinowski & Minor, 1997)'
_computing_data_collection 'Kappa-CCD software (Nonius B.V., 1998)'
_computing_data_reduction 'DENZO-SMN (Otwinowski & Minor, 1997)'
_computing_molecular_graphics 'SHELXTL (Sheldrick, 1999)'
_computing_publication_material 'SHELXTL (Sheldrick, 1999)'
_computing_structure_refinement 'SHELXL-97 (Sheldrick, 1997)'
_computing_structure_solution 'SHELXS-97 (Sheldrick, 1997)'
_diffrn_ambient_temperature 100(2)
_diffrn_measured_fraction_theta_full 0.999
_diffrn_measured_fraction_theta_max 0.999
_diffrn_measurement_device_type 'Nonius Kappa-CCD area-detector diffractometer'
_diffrn_measurement_method 'one \f and five \w scans with 2\% steps'
_diffrn_radiation_monochromator graphite
_diffrn_radiation_source 'fine-focus sealed tube'
_diffrn_radiation_type MoK\a
_diffrn_radiation_wavelength 0.71073
_diffrn_reflns_av_R_equivalents 0.0826
_diffrn_reflns_av_sigmaI/netI 0.0837
_diffrn_reflns_limit_h_max 12
_diffrn_reflns_limit_h_min -12
_diffrn_reflns_limit_k_max 27
_diffrn_reflns_limit_k_min -27
_diffrn_reflns_limit_l_max 29
_diffrn_reflns_limit_l_min -29
_diffrn_reflns_number 122258
_diffrn_reflns_theta_full 25.68
_diffrn_reflns_theta_max 25.68
_diffrn_reflns_theta_min 2.57
_diffrn_standards_decay_% 0
_exptl_absorpt_coefficient_mu 1.146
_exptl_absorpt_correction_T_max 0.934
_exptl_absorpt_correction_T_min 0.728
_exptl_absorpt_correction_type refdelf
_exptl_absorpt_process_details 'program DELABS from PLATON (Spek, 2000)'
_exptl_crystal_colour 'translucent light orange'
_exptl_crystal_density_diffrn 1.351
_exptl_crystal_description platelet
_exptl_crystal_F_000 2324
_exptl_crystal_size_max 0.38
_exptl_crystal_size_mid 0.15
_exptl_crystal_size_min 0.06
_refine_diff_density_max 1.357
_refine_diff_density_min -1.111
_refine_diff_density_rms 0.146
_refine_ls_extinction_method none
_refine_ls_goodness_of_fit_ref 1.017
_refine_ls_hydrogen_treatment constr
_refine_ls_matrix_type full
_refine_ls_number_parameters 1218
_refine_ls_number_reflns 20937
_refine_ls_number_restraints 68
_refine_ls_restrained_S_all 1.024
_refine_ls_R_factor_all 0.0840
_refine_ls_R_factor_gt 0.0554
_refine_ls_shift/su_max 0.001
_refine_ls_shift/su_mean 0.000
_refine_ls_structure_factor_coef Fsqd
_refine_ls_weighting_details 'calc w=1/[\s^2^(Fo^2^)+(0.0569P)^2^+19.0173P] where P=(Fo^2^+2Fc^2^)/3'
_refine_ls_weighting_scheme calc
_refine_ls_wR_factor_gt 0.1288
_refine_ls_wR_factor_ref 0.1432
_reflns_number_gt 15463
_reflns_number_total 20937
_reflns_threshold_expression >2sigma(I)
_cod_data_source_file ic061364gsup1.cif
_cod_data_source_block 2.1.5thf
_cod_original_cell_volume 5517.6(6)
_cod_original_formula_sum 'C56 H70 B2 Nd O3.50 P3 S2'
_cod_database_code 4333074

loop_
_symmetry_equiv_pos_as_xyz
'x, y, z'
'-x, -y, -z'

loop_
_atom_site_label
_atom_site_type_symbol
_atom_site_fract_x
_atom_site_fract_y
_atom_site_fract_z
_atom_site_U_iso_or_equiv
_atom_site_adp_type
_atom_site_occupancy
_atom_site_symmetry_multiplicity
_atom_site_calc_flag
_atom_site_refinement_flags
Nd1 Nd 0.77579(3) 0.271446(13) 0.272943(12) 0.01953(9) Uani 1 1 d .
P1A P 0.97210(14) 0.26211(6) 0.18429(6) 0.0183(3) Uani 1 1 d .
P2A P 0.75902(14) 0.17141(6) 0.12355(6) 0.0198(3) Uani 1 1 d .
P3A P 1.03959(14) 0.39656(6) 0.20649(6) 0.0198(3) Uani 1 1 d .
S1A S 0.73289(14) 0.15503(6) 0.20402(6) 0.0225(3) Uani 1 1 d .
S2A S 0.97720(15) 0.37750(7) 0.28284(6) 0.0252(3) Uani 1 1 d .
O1A O 0.5618(4) 0.22055(18) 0.30920(17) 0.0270(9) Uani 1 1 d .
O2A O 0.7128(4) 0.33671(18) 0.35699(16) 0.0305(10) Uani 1 1 d .
B1A B 0.6355(7) 0.3222(3) 0.2044(3) 0.0266(15) Uani 1 1 d .
H1A H 0.7401 0.3364 0.1986 0.032 Uiso 1 1 d R
H2A H 0.6487 0.3493 0.2464 0.032 Uiso 1 1 d R
H3A H 0.6011 0.2724 0.2087 0.032 Uiso 1 1 d R
H4A H 0.5829 0.3472 0.1758 0.032 Uiso 1 1 d R
B2A B 0.9240(7) 0.2215(3) 0.3411(3) 0.0245(14) Uani 1 1 d .
H5A H 0.9171 0.2668 0.3527 0.029 Uiso 1 1 d R
H6A H 0.8365 0.1951 0.3319 0.029 Uiso 1 1 d R
H7A H 0.9715 0.2330 0.3071 0.029 Uiso 1 1 d R
H8A H 0.9788 0.2040 0.3686 0.029 Uiso 1 1 d R
Nd2 Nd 0.27402(3) 0.338866(13) 0.595167(12) 0.02212(9) Uani 1 1 d .
P1B P 0.45740(14) 0.27569(6) 0.65983(6) 0.0194(3) Uani 1 1 d .
P2B P 0.25857(14) 0.27908(6) 0.75032(6) 0.0199(3) Uani 1 1 d .
P3B P 0.46012(14) 0.19946(6) 0.55050(6) 0.0186(3) Uani 1 1 d .
S1B S 0.24085(15) 0.35525(6) 0.71675(6) 0.0254(3) Uani 1 1 d .
S2B S 0.45194(14) 0.27961(6) 0.52275(6) 0.0231(3) Uani 1 1 d .
O1B O 0.0830(4) 0.39870(19) 0.60261(17) 0.0347(10) Uani 1 1 d .
O2B O 0.2161(4) 0.36374(17) 0.49643(16) 0.0296(10) Uani 1 1 d .
B1B B 0.0920(7) 0.2434(3) 0.5880(3) 0.0277(15) Uani 1 1 d .
H1B H 0.1010 0.2617 0.5501 0.033 Uiso 1 1 d R
H2B H 0.1840 0.2371 0.6062 0.033 Uiso 1 1 d R
H3B H 0.0358 0.2687 0.6237 0.033 Uiso 1 1 d R
H4B H 0.0160 0.1988 0.5824 0.033 Uiso 1 1 d R
B2B B 0.4508(8) 0.4377(3) 0.6009(3) 0.0377(18) Uani 1 1 d .
H5B H 0.4419 0.4133 0.5577 0.045 Uiso 1 1 d R
H6B H 0.3553 0.4376 0.6091 0.045 Uiso 1 1 d R
H7B H 0.4812 0.4028 0.6332 0.045 Uiso 1 1 d R
H8B H 0.5254 0.4846 0.6090 0.045 Uiso 1 1 d R
C1A C 0.9015(5) 0.2257(2) 0.1181(2) 0.0190(11) Uani 1 1 d .
C1B C 0.3952(5) 0.2486(2) 0.7237(2) 0.0214(12) Uani 1 1 d .
C2A C 0.9656(5) 0.2376(3) 0.0688(2) 0.0222(12) Uani 1 1 d .
C2B C 0.4472(5) 0.2024(2) 0.7463(2) 0.0200(11) Uani 1 1 d .
C3A C 1.0712(5) 0.2848(2) 0.0668(2) 0.0201(11) Uani 1 1 d .
H3C H 1.1214 0.2850 0.0349 0.024 Uiso 1 1 calc R
C3B C 0.5270(5) 0.1679(2) 0.7149(2) 0.0213(12) Uani 1 1 d .
H3D H 0.5752 0.1446 0.7344 0.026 Uiso 1 1 calc R
C4A C 1.1062(5) 0.3317(2) 0.1094(2) 0.0207(12) Uani 1 1 d .
C4B C 0.5393(5) 0.1661(2) 0.6563(2) 0.0189(11) Uani 1 1 d .
C5A C 1.0514(5) 0.3312(2) 0.1621(2) 0.0192(11) Uani 1 1 d .
C5B C 0.4946(5) 0.2075(2) 0.6240(2) 0.0180(11) Uani 1 1 d .
C6A C 1.1122(6) 0.2237(3) 0.1959(2) 0.0235(12) Uani 1 1 d .
H6A1 H 1.1639 0.2237 0.1630 0.035 Uiso 1 1 calc R
H6A2 H 1.0808 0.1833 0.2034 0.035 Uiso 1 1 calc R
H6A3 H 1.1653 0.2439 0.2275 0.035 Uiso 1 1 calc R
C6B C 0.6213(6) 0.3155(3) 0.6814(2) 0.0282(13) Uani 1 1 d .
H6B1 H 0.6136 0.3514 0.7044 0.042 Uiso 1 1 calc R
H6B2 H 0.6694 0.3254 0.6487 0.042 Uiso 1 1 calc R
H6B3 H 0.6670 0.2906 0.7025 0.042 Uiso 1 1 calc R
C7A C 0.6121(6) 0.1944(3) 0.0948(2) 0.0251(13) Uani 1 1 d .
C7B C 0.1102(6) 0.2243(2) 0.7393(2) 0.0223(12) Uani 1 1 d .
C8A C 0.4940(6) 0.1563(3) 0.0948(3) 0.0344(15) Uani 1 1 d .
H8C H 0.4912 0.1187 0.1074 0.041 Uiso 1 1 calc R
C8B C -0.0094(6) 0.2395(3) 0.7575(3) 0.0328(14) Uani 1 1 d .
H8D H -0.0138 0.2781 0.7728 0.039 Uiso 1 1 calc R
C9A C 0.3796(6) 0.1742(4) 0.0760(3) 0.0431(18) Uani 1 1 d .
H9A H 0.3000 0.1485 0.0758 0.052 Uiso 1 1 calc R
C9B C -0.1204(6) 0.1967(3) 0.7526(3) 0.0381(16) Uani 1 1 d .
H9B H -0.1997 0.2065 0.7652 0.046 Uiso 1 1 calc R
C10A C 0.3838(7) 0.2305(3) 0.0574(3) 0.0421(17) Uani 1 1 d .
H10A H 0.3071 0.2425 0.0447 0.050 Uiso 1 1 calc R
C10B C -0.1159(6) 0.1394(3) 0.7291(2) 0.0314(14) Uani 1 1 d .
H10B H -0.1910 0.1106 0.7270 0.038 Uiso 1 1 calc R
C11A C 0.5011(7) 0.2684(3) 0.0579(3) 0.0378(16) Uani 1 1 d .
H11A H 0.5038 0.3064 0.0461 0.045 Uiso 1 1 calc R
C11B C 0.0014(6) 0.1252(3) 0.7088(3) 0.0321(14) Uani 1 1 d .
H11B H 0.0043 0.0872 0.6917 0.038 Uiso 1 1 calc R
C12A C 0.6172(6) 0.2500(3) 0.0762(2) 0.0294(14) Uani 1 1 d .
H12A H 0.6972 0.2753 0.0759 0.035 Uiso 1 1 calc R
C12B C 0.1140(6) 0.1675(3) 0.7138(2) 0.0258(13) Uani 1 1 d .
H12B H 0.1924 0.1579 0.7000 0.031 Uiso 1 1 calc R
C13A C 0.7808(6) 0.1023(2) 0.0843(2) 0.0227(12) Uani 1 1 d .
C13B C 0.2745(5) 0.2974(2) 0.8259(2) 0.0192(11) Uani 1 1 d .
C14A C 0.7074(6) 0.0770(3) 0.0363(3) 0.0330(14) Uani 1 1 d .
H14A H 0.6401 0.0955 0.0231 0.040 Uiso 1 1 calc R
C14B C 0.2040(6) 0.2631(3) 0.8633(2) 0.0241(12) Uani 1 1 d .
H14B H 0.1446 0.2295 0.8499 0.029 Uiso 1 1 calc R
C15A C 0.7325(7) 0.0245(3) 0.0077(3) 0.0366(16) Uani 1 1 d .
H15A H 0.6817 0.0078 -0.0241 0.044 Uiso 1 1 calc R
C15B C 0.2214(6) 0.2786(3) 0.9208(2) 0.0290(14) Uani 1 1 d .
H15B H 0.1722 0.2558 0.9456 0.035 Uiso 1 1 calc R
C16A C 0.8331(7) -0.0026(3) 0.0266(3) 0.0376(16) Uani 1 1 d .
H16A H 0.8507 -0.0377 0.0075 0.045 Uiso 1 1 calc R
C16B C 0.3112(6) 0.3277(3) 0.9416(2) 0.0295(14) Uani 1 1 d .
H16B H 0.3226 0.3380 0.9801 0.035 Uiso 1 1 calc R
C17A C 0.9086(7) 0.0221(3) 0.0743(3) 0.0337(15) Uani 1 1 d .
H17A H 0.9769 0.0038 0.0869 0.040 Uiso 1 1 calc R
C17B C 0.3842(6) 0.3616(3) 0.9042(2) 0.0275(13) Uani 1 1 d .
H17B H 0.4458 0.3944 0.9177 0.033 Uiso 1 1 calc R
C18A C 0.8823(6) 0.0737(3) 0.1030(3) 0.0276(13) Uani 1 1 d .
H18A H 0.9325 0.0898 0.1351 0.033 Uiso 1 1 calc R
C18B C 0.3651(6) 0.3464(2) 0.8467(2) 0.0236(12) Uani 1 1 d .
H18B H 0.4137 0.3695 0.8218 0.028 Uiso 1 1 calc R
C19A C 0.9313(6) 0.2014(2) 0.0128(2) 0.0216(12) Uani 1 1 d .
C19B C 0.4224(6) 0.1844(2) 0.8047(2) 0.0223(12) Uani 1 1 d .
C20A C 1.0133(6) 0.1616(3) -0.0061(2) 0.0247(12) Uani 1 1 d .
H20A H 1.0802 0.1544 0.0179 0.030 Uiso 1 1 calc R
C20B C 0.4898(6) 0.2172(3) 0.8512(2) 0.0266(13) Uani 1 1 d .
H20B H 0.5463 0.2524 0.8469 0.032 Uiso 1 1 calc R
C21A C 0.9981(6) 0.1323(3) -0.0595(2) 0.0296(14) Uani 1 1 d .
H21A H 1.0554 0.1064 -0.0714 0.036 Uiso 1 1 calc R
C21B C 0.4726(7) 0.1972(3) 0.9044(2) 0.0347(15) Uani 1 1 d .
H21B H 0.5198 0.2188 0.9352 0.042 Uiso 1 1 calc R
C22A C 0.8991(7) 0.1414(3) -0.0947(3) 0.0372(16) Uani 1 1 d .
H22A H 0.8873 0.1210 -0.1304 0.045 Uiso 1 1 calc R
C22B C 0.3880(7) 0.1467(3) 0.9120(3) 0.0381(16) Uani 1 1 d .
H22B H 0.3759 0.1345 0.9479 0.046 Uiso 1 1 calc R
C23A C 0.8159(7) 0.1810(4) -0.0774(3) 0.053(2) Uani 1 1 d .
H23A H 0.7481 0.1873 -0.1014 0.063 Uiso 1 1 calc R
C23B C 0.3200(7) 0.1133(3) 0.8662(3) 0.0375(16) Uani 1 1 d .
H23B H 0.2626 0.0786 0.8712 0.045 Uiso 1 1 calc R
C24A C 0.8337(7) 0.2116(3) -0.0240(3) 0.0434(18) Uani 1 1 d .
H24A H 0.7794 0.2392 -0.0130 0.052 Uiso 1 1 calc R
C24B C 0.3378(6) 0.1321(3) 0.8125(2) 0.0279(13) Uani 1 1 d .
H24B H 0.2927 0.1096 0.7817 0.033 Uiso 1 1 calc R
C25A C 1.2081(6) 0.3810(2) 0.0939(2) 0.0223(12) Uani 1 1 d .
C25B C 0.6049(6) 0.1157(2) 0.6319(2) 0.0215(12) Uani 1 1 d .
C26B C 0.5498(6) 0.0563(3) 0.6365(2) 0.0265(13) Uani 1 1 d .
H26B H 0.4684 0.0473 0.6524 0.032 Uiso 1 1 calc R
C26A C 1.1847(7) 0.4202(3) 0.0547(2) 0.0306(14) Uani 1 1 d .
H26A H 1.1007 0.4178 0.0387 0.037 Uiso 1 1 calc R
C27A C 1.2863(8) 0.4629(3) 0.0393(3) 0.0373(16) Uani 1 1 d .
H27A H 1.2700 0.4890 0.0132 0.045 Uiso 1 1 calc R
C27B C 0.6175(7) 0.0107(3) 0.6170(3) 0.0369(16) Uani 1 1 d .
H27B H 0.5801 -0.0289 0.6194 0.044 Uiso 1 1 calc R
C28A C 1.4117(8) 0.4666(3) 0.0630(3) 0.0400(17) Uani 1 1 d .
H28A H 1.4795 0.4951 0.0527 0.048 Uiso 1 1 calc R
C28B C 0.7392(7) 0.0236(3) 0.5943(2) 0.0408(18) Uani 1 1 d .
H28B H 0.7834 -0.0071 0.5811 0.049 Uiso 1 1 calc R
C29A C 1.4360(6) 0.4280(3) 0.1018(3) 0.0318(14) Uani 1 1 d .
H29A H 1.5201 0.4305 0.1177 0.038 Uiso 1 1 calc R
C29B C 0.7956(7) 0.0827(3) 0.5911(2) 0.0365(16) Uani 1 1 d .
H29B H 0.8780 0.0914 0.5760 0.044 Uiso 1 1 calc R
C30B C 0.7296(6) 0.1285(3) 0.6101(2) 0.0271(13) Uani 1 1 d .
H30B H 0.7685 0.1679 0.6084 0.033 Uiso 1 1 calc R
C30A C 1.3355(6) 0.3857(3) 0.1169(2) 0.0258(13) Uani 1 1 d .
H30A H 1.3529 0.3597 0.1430 0.031 Uiso 1 1 calc R
C31B C 0.5809(5) 0.1663(3) 0.5100(2) 0.0209(12) Uani 1 1 d .
C31A C 1.1948(6) 0.4467(3) 0.2181(2) 0.0229(12) Uani 1 1 d .
C32B C 0.5563(6) 0.1072(3) 0.4875(2) 0.0229(12) Uani 1 1 d .
H32B H 0.4760 0.0837 0.4929 0.027 Uiso 1 1 calc R
C32A C 1.2244(6) 0.4997(3) 0.1935(2) 0.0285(13) Uani 1 1 d .
H32A H 1.1631 0.5108 0.1691 0.034 Uiso 1 1 calc R
C33A C 1.3439(7) 0.5362(3) 0.2049(3) 0.0358(15) Uani 1 1 d .
H33A H 1.3617 0.5720 0.1885 0.043 Uiso 1 1 calc R
C33B C 0.6518(6) 0.0830(3) 0.4570(2) 0.0277(13) Uani 1 1 d .
H33B H 0.6355 0.0433 0.4424 0.033 Uiso 1 1 calc R
C34A C 1.4364(7) 0.5202(3) 0.2400(3) 0.0408(17) Uani 1 1 d .
H34A H 1.5168 0.5449 0.2474 0.049 Uiso 1 1 calc R
C34B C 0.7713(6) 0.1180(3) 0.4482(2) 0.0279(13) Uani 1 1 d .
H34B H 0.8343 0.1019 0.4272 0.033 Uiso 1 1 calc R
C35A C 1.4098(7) 0.4669(4) 0.2646(3) 0.0454(18) Uani 1 1 d .
H35A H 1.4729 0.4560 0.2883 0.054 Uiso 1 1 calc R
C35B C 0.7961(6) 0.1764(3) 0.4708(2) 0.0296(14) Uani 1 1 d .
H35B H 0.8766 0.1997 0.4654 0.035 Uiso 1 1 calc R
C36A C 1.2903(6) 0.4297(3) 0.2542(3) 0.0365(15) Uani 1 1 d .
H36A H 1.2730 0.3940 0.2707 0.044 Uiso 1 1 calc R
C36B C 0.7014(6) 0.2006(3) 0.5015(2) 0.0258(13) Uani 1 1 d .
H36B H 0.7189 0.2401 0.5166 0.031 Uiso 1 1 calc R
C37B C 0.3073(5) 0.1494(2) 0.5329(2) 0.0203(11) Uani 1 1 d .
C37A C 0.9308(6) 0.4392(3) 0.1717(2) 0.0238(12) Uani 1 1 d .
C38B C 0.2564(5) 0.1057(2) 0.5674(2) 0.0212(12) Uani 1 1 d .
H38B H 0.3017 0.1015 0.6005 0.025 Uiso 1 1 calc R
C38A C 0.8759(6) 0.4197(3) 0.1187(2) 0.0231(12) Uani 1 1 d .
H38A H 0.8931 0.3841 0.1005 0.028 Uiso 1 1 calc R
C39A C 0.7956(6) 0.4529(3) 0.0929(3) 0.0310(14) Uani 1 1 d .
H39A H 0.7586 0.4397 0.0573 0.037 Uiso 1 1 calc R
C39B C 0.1392(5) 0.0688(2) 0.5526(2) 0.0225(12) Uani 1 1 d .
H39B H 0.1055 0.0398 0.5758 0.027 Uiso 1 1 calc R
C40B C 0.0719(5) 0.0747(2) 0.5033(2) 0.0226(12) Uani 1 1 d .
H40B H -0.0068 0.0495 0.4932 0.027 Uiso 1 1 calc R
C40A C 0.7698(7) 0.5057(3) 0.1197(3) 0.0360(15) Uani 1 1 d .
H40A H 0.7172 0.5284 0.1016 0.043 Uiso 1 1 calc R
C41B C 0.1217(6) 0.1182(3) 0.4686(2) 0.0235(12) Uani 1 1 d .
H41B H 0.0758 0.1224 0.4356 0.028 Uiso 1 1 calc R
C41A C 0.8211(7) 0.5252(3) 0.1728(3) 0.0362(15) Uani 1 1 d .
H41A H 0.8022 0.5605 0.1909 0.043 Uiso 1 1 calc R
C42A C 0.9010(6) 0.4920(3) 0.1994(3) 0.0344(15) Uani 1 1 d .
H42A H 0.9351 0.5048 0.2356 0.041 Uiso 1 1 calc R
C42B C 0.2387(5) 0.1550(2) 0.4831(2) 0.0220(12) Uani 1 1 d .
H42B H 0.2724 0.1838 0.4597 0.026 Uiso 1 1 calc R
C43A C 0.5353(6) 0.1643(3) 0.3345(3) 0.0366(16) Uani 1 1 d .
H43A H 0.5804 0.1675 0.3710 0.044 Uiso 1 1 calc R
H43B H 0.5641 0.1326 0.3106 0.044 Uiso 1 1 calc R
C43B C -0.0463(7) 0.3781(3) 0.5751(3) 0.050(2) Uani 1 1 d .
H43C H -0.0858 0.3405 0.5882 0.060 Uiso 1 1 calc R
H43D H -0.0388 0.3724 0.5346 0.060 Uiso 1 1 calc R
C44A C 0.3882(7) 0.1522(3) 0.3404(3) 0.0457(18) Uani 1 1 d .
H44A H 0.3657 0.1325 0.3740 0.055 Uiso 1 1 calc R
H44B H 0.3454 0.1276 0.3079 0.055 Uiso 1 1 calc R
C44B C -0.1284(8) 0.4258(3) 0.5903(3) 0.0484(19) Uani 1 1 d .
H44C H -0.2211 0.4094 0.5902 0.058 Uiso 1 1 calc R
H44D H -0.1152 0.4571 0.5650 0.058 Uiso 1 1 calc R
C45A C 0.3488(7) 0.2137(3) 0.3444(3) 0.0487(19) Uani 1 1 d .
H45A H 0.2574 0.2119 0.3327 0.058 Uiso 1 1 calc R
H45B H 0.3635 0.2333 0.3822 0.058 Uiso 1 1 calc R
C45B C -0.0745(7) 0.4485(3) 0.6495(3) 0.0448(18) Uani 1 1 d .
H45C H -0.0918 0.4886 0.6598 0.054 Uiso 1 1 calc R
H45D H -0.1118 0.4224 0.6769 0.054 Uiso 1 1 calc R
C46A C 0.4403(7) 0.2446(4) 0.3037(3) 0.0484(19) Uani 1 1 d .
H46A H 0.4037 0.2361 0.2655 0.058 Uiso 1 1 calc R
H46B H 0.4553 0.2874 0.3132 0.058 Uiso 1 1 calc R
C46B C 0.0701(7) 0.4476(3) 0.6445(3) 0.0393(16) Uani 1 1 d .
H46C H 0.1139 0.4852 0.6328 0.047 Uiso 1 1 calc R
H46D H 0.1090 0.4413 0.6804 0.047 Uiso 1 1 calc R
C47B C 0.2320(9) 0.4240(3) 0.4775(3) 0.0444(19) Uani 1 1 d .
H47A H 0.3219 0.4441 0.4845 0.053 Uiso 1 1 calc R
H47B H 0.1737 0.4476 0.4971 0.053 Uiso 1 1 calc R
C47A C 0.6915(10) 0.3154(3) 0.4116(3) 0.057(2) Uani 1 1 d .
H47C H 0.6007 0.2970 0.4144 0.068 Uiso 1 1 calc R
H47D H 0.7477 0.2862 0.4182 0.068 Uiso 1 1 calc R
C48B C 0.1979(8) 0.4157(3) 0.4154(3) 0.0384(16) Uani 1 1 d .
H48A H 0.2534 0.4449 0.3956 0.046 Uiso 1 1 calc R
H48B H 0.1066 0.4193 0.4082 0.046 Uiso 1 1 calc R
C48A C 0.7229(12) 0.3668(4) 0.4519(5) 0.088(3) Uani 1 1 d DU
H48C H 0.8053 0.3655 0.4719 0.106 Uiso 1 1 calc R
H48D H 0.6545 0.3670 0.4791 0.106 Uiso 1 1 calc R
C49B C 0.2227(7) 0.3530(3) 0.3977(2) 0.0315(14) Uani 1 1 d .
H49A H 0.1721 0.3362 0.3637 0.038 Uiso 1 1 calc R
H49B H 0.3152 0.3522 0.3919 0.038 Uiso 1 1 calc R
C49A C 0.7339(11) 0.4215(4) 0.4214(4) 0.083(3) Uani 1 1 d DU
H49C H 0.8230 0.4431 0.4246 0.099 Uiso 1 1 calc R
H49D H 0.6746 0.4476 0.4362 0.099 Uiso 1 1 calc R
C50B C 0.1761(7) 0.3207(3) 0.4477(2) 0.0298(14) Uani 1 1 d .
H50A H 0.0814 0.3089 0.4454 0.036 Uiso 1 1 calc R
H50B H 0.2169 0.2854 0.4499 0.036 Uiso 1 1 calc R
C50A C 0.6961(8) 0.3986(3) 0.3612(3) 0.0443(18) Uani 1 1 d .
H50C H 0.6056 0.4023 0.3524 0.053 Uiso 1 1 calc R
H50D H 0.7527 0.4206 0.3357 0.053 Uiso 1 1 calc R
O1 O 0.3622(8) 0.0246(3) 0.1262(2) 0.080(2) Uani 1 1 d .
C1 C 0.2992(10) 0.0418(4) 0.1736(3) 0.068(3) Uani 1 1 d D
H1E H 0.2052 0.0289 0.1682 0.081 Uiso 1 1 calc R
H1F H 0.3155 0.0849 0.1808 0.081 Uiso 1 1 calc R
C2 C 0.3495(15) 0.0143(7) 0.2221(6) 0.153(6) Uani 1 1 d DU
H2E H 0.3839 0.0447 0.2520 0.184 Uiso 1 1 calc R
H2F H 0.2798 -0.0133 0.2367 0.184 Uiso 1 1 calc R
C3 C 0.4555(14) -0.0178(7) 0.2005(5) 0.124(5) Uani 1 1 d DU
H3E H 0.4393 -0.0591 0.2091 0.149 Uiso 1 1 calc R
H3F H 0.5401 0.0010 0.2174 0.149 Uiso 1 1 calc R
C4 C 0.4538(12) -0.0143(6) 0.1383(4) 0.094(3) Uani 1 1 d DU
H4E H 0.5406 0.0014 0.1263 0.113 Uiso 1 1 calc R
H4F H 0.4262 -0.0536 0.1187 0.113 Uiso 1 1 calc R
O2 O 0.9360(5) 0.0285(2) 0.34576(19) 0.0419(12) Uani 1 1 d .
C5 C 0.8198(7) 0.0160(4) 0.3085(3) 0.054(2) Uani 1 1 d .
H5E H 0.7634 0.0458 0.3163 0.064 Uiso 1 1 calc R
H5F H 0.7705 -0.0229 0.3136 0.064 Uiso 1 1 calc R
C6 C 0.8673(7) 0.0176(3) 0.2493(3) 0.0423(17) Uani 1 1 d .
H6E H 0.8028 0.0293 0.2241 0.051 Uiso 1 1 calc R
H6F H 0.8888 -0.0207 0.2348 0.051 Uiso 1 1 calc R
C7 C 0.9893(7) 0.0649(3) 0.2580(3) 0.0432(17) Uani 1 1 d .
H7E H 1.0521 0.0590 0.2292 0.052 Uiso 1 1 calc R
H7F H 0.9669 0.1046 0.2575 0.052 Uiso 1 1 calc R
C8 C 1.0431(6) 0.0557(3) 0.3150(3) 0.0344(15) Uani 1 1 d .
H8E H 1.1098 0.0301 0.3112 0.041 Uiso 1 1 calc R
H8F H 1.0827 0.0936 0.3345 0.041 Uiso 1 1 calc R
O3 O 1.2810(9) 0.6507(5) 0.1214(4) 0.067(3) Uani 1 1 d DU
C9 C 1.2604(10) 0.6265(7) 0.0618(5) 0.053(4) Uani 1 1 d D
H9E H 1.3030 0.5917 0.0548 0.064 Uiso 1 1 calc R
H9F H 1.2969 0.6562 0.0373 0.064 Uiso 1 1 calc R
C10 C 1.1119(12) 0.6096(9) 0.0505(5) 0.076(5) Uani 1 1 d DU
H10E H 1.0873 0.5666 0.0446 0.092 Uiso 1 1 calc R
H10F H 1.0851 0.6270 0.0173 0.092 Uiso 1 1 calc R
C11 C 1.0452(10) 0.6344(11) 0.1029(7) 0.101(7) Uani 1 1 d DU
H11E H 0.9948 0.6647 0.0930 0.122 Uiso 1 1 calc R
H11F H 0.9862 0.6026 0.1179 0.122 Uiso 1 1 calc R
C12 C 1.1543(13) 0.6614(9) 0.1469(5) 0.084(6) Uani 1 1 d DU
H12E H 1.1539 0.7038 0.1552 0.101 Uiso 1 1 calc R
H12F H 1.1420 0.6421 0.1815 0.101 Uiso 1 1 calc R

loop_
_atom_site_aniso_label
_atom_site_aniso_U_11
_atom_site_aniso_U_22
_atom_site_aniso_U_33
_atom_site_aniso_U_23
_atom_site_aniso_U_13
_atom_site_aniso_U_12
Nd1 0.02252(17) 0.02090(16) 0.01595(15) 0.00270(11) 0.00399(12) 0.00487(12)
P1A 0.0215(7) 0.0187(7) 0.0157(7) 0.0031(5) 0.0017(6) 0.0056(6)
P2A 0.0200(7) 0.0217(7) 0.0185(7) 0.0005(6) 0.0021(6) 0.0069(6)
P3A 0.0235(7) 0.0199(7) 0.0162(7) 0.0018(5) 0.0020(6) 0.0039(6)
S1A 0.0273(8) 0.0213(7) 0.0193(7) 0.0032(5) 0.0045(6) 0.0033(6)
S2A 0.0322(8) 0.0273(8) 0.0147(6) 0.0015(5) 0.0037(6) -0.0001(6)
O1A 0.022(2) 0.027(2) 0.033(2) 0.0074(18) 0.0098(18) 0.0051(17)
O2A 0.047(3) 0.026(2) 0.020(2) 0.0021(17) 0.0104(19) 0.009(2)
B1A 0.023(3) 0.030(4) 0.027(3) -0.002(3) -0.001(3) 0.011(3)
B2A 0.027(4) 0.031(4) 0.018(3) 0.005(3) 0.002(3) 0.009(3)
Nd2 0.03097(18) 0.01939(16) 0.01679(15) 0.00110(11) 0.00010(13) 0.00689(13)
P1B 0.0242(8) 0.0191(7) 0.0150(7) 0.0013(5) 0.0021(6) 0.0039(6)
P2B 0.0234(8) 0.0204(7) 0.0168(7) 0.0005(5) 0.0030(6) 0.0068(6)
P3B 0.0198(7) 0.0214(7) 0.0151(6) 0.0012(5) 0.0032(6) 0.0047(6)
S1B 0.0373(9) 0.0221(7) 0.0189(7) 0.0016(5) 0.0028(6) 0.0113(6)
S2B 0.0282(8) 0.0237(7) 0.0181(7) 0.0044(5) 0.0042(6) 0.0042(6)
O1B 0.041(3) 0.036(2) 0.028(2) -0.0107(19) -0.0098(19) 0.019(2)
O2B 0.055(3) 0.017(2) 0.0177(19) 0.0014(16) -0.0062(19) 0.0092(19)
B1B 0.028(4) 0.028(4) 0.028(4) 0.003(3) 0.005(3) 0.007(3)
B2B 0.051(5) 0.024(4) 0.036(4) 0.006(3) -0.005(4) 0.000(3)
C1A 0.021(3) 0.022(3) 0.015(3) 0.003(2) 0.001(2) 0.007(2)
C1B 0.022(3) 0.023(3) 0.019(3) 0.000(2) 0.002(2) 0.003(2)
C2A 0.022(3) 0.028(3) 0.021(3) 0.005(2) 0.002(2) 0.012(2)
C2B 0.024(3) 0.018(3) 0.017(3) 0.002(2) 0.006(2) 0.000(2)
C3A 0.021(3) 0.025(3) 0.015(3) 0.004(2) 0.007(2) 0.005(2)
C3B 0.023(3) 0.022(3) 0.019(3) 0.001(2) 0.000(2) 0.005(2)
C4A 0.019(3) 0.024(3) 0.023(3) 0.010(2) 0.001(2) 0.010(2)
C4B 0.016(3) 0.019(3) 0.022(3) 0.003(2) 0.004(2) 0.003(2)
C5A 0.023(3) 0.019(3) 0.017(3) 0.003(2) 0.000(2) 0.006(2)
C5B 0.019(3) 0.020(3) 0.014(2) 0.000(2) 0.001(2) 0.003(2)
C6A 0.025(3) 0.030(3) 0.018(3) 0.007(2) 0.001(2) 0.011(3)
C6B 0.035(3) 0.024(3) 0.024(3) 0.001(2) 0.002(3) 0.000(3)
C7A 0.024(3) 0.037(3) 0.015(3) -0.002(2) 0.000(2) 0.010(3)
C7B 0.026(3) 0.024(3) 0.017(3) -0.001(2) 0.002(2) 0.006(2)
C8A 0.034(4) 0.041(4) 0.030(3) 0.001(3) -0.004(3) 0.012(3)
C8B 0.028(3) 0.037(4) 0.032(3) -0.009(3) 0.002(3) 0.009(3)
C9A 0.021(3) 0.068(5) 0.040(4) -0.005(4) 0.000(3) 0.014(3)
C9B 0.028(3) 0.053(4) 0.033(4) 0.001(3) 0.006(3) 0.007(3)
C10A 0.033(4) 0.063(5) 0.034(4) -0.007(3) -0.007(3) 0.027(4)
C10B 0.028(3) 0.035(4) 0.029(3) 0.013(3) -0.007(3) -0.005(3)
C11A 0.046(4) 0.049(4) 0.024(3) -0.003(3) -0.007(3) 0.029(3)
C11B 0.041(4) 0.026(3) 0.029(3) 0.005(3) -0.006(3) 0.004(3)
C12A 0.032(3) 0.038(4) 0.021(3) -0.007(3) -0.002(3) 0.017(3)
C12B 0.028(3) 0.025(3) 0.025(3) 0.004(2) 0.003(2) 0.004(3)
C13A 0.027(3) 0.021(3) 0.020(3) 0.002(2) 0.005(2) 0.001(2)
C13B 0.022(3) 0.021(3) 0.015(3) -0.001(2) 0.002(2) 0.007(2)
C14A 0.031(3) 0.038(4) 0.029(3) 0.001(3) 0.000(3) 0.006(3)
C14B 0.030(3) 0.024(3) 0.019(3) -0.005(2) 0.005(2) 0.007(2)
C15A 0.049(4) 0.030(4) 0.026(3) -0.009(3) 0.004(3) 0.000(3)
C15B 0.038(4) 0.032(3) 0.020(3) 0.005(2) 0.012(3) 0.011(3)
C16A 0.056(5) 0.024(3) 0.033(4) -0.002(3) 0.014(3) 0.009(3)
C16B 0.041(4) 0.029(3) 0.021(3) -0.003(2) 0.001(3) 0.015(3)
C17A 0.043(4) 0.030(3) 0.032(3) 0.004(3) 0.008(3) 0.014(3)
C17B 0.035(3) 0.021(3) 0.027(3) -0.002(2) -0.005(3) 0.009(3)
C18A 0.031(3) 0.024(3) 0.029(3) 0.006(2) 0.001(3) 0.006(3)
C18B 0.027(3) 0.022(3) 0.023(3) 0.004(2) 0.000(2) 0.004(2)
C19A 0.025(3) 0.025(3) 0.015(3) 0.003(2) 0.007(2) 0.004(2)
C19B 0.024(3) 0.025(3) 0.020(3) 0.006(2) 0.003(2) 0.009(2)
C20A 0.023(3) 0.025(3) 0.025(3) 0.003(2) -0.005(2) 0.003(2)
C20B 0.027(3) 0.032(3) 0.025(3) 0.008(2) 0.004(2) 0.013(3)
C21A 0.038(4) 0.024(3) 0.027(3) -0.003(2) 0.004(3) 0.011(3)
C21B 0.043(4) 0.049(4) 0.017(3) -0.002(3) 0.002(3) 0.023(3)
C22A 0.043(4) 0.046(4) 0.020(3) -0.009(3) 0.001(3) 0.006(3)
C22B 0.056(4) 0.043(4) 0.023(3) 0.014(3) 0.013(3) 0.023(3)
C23A 0.042(4) 0.093(6) 0.025(3) -0.006(4) -0.009(3) 0.027(4)
C23B 0.056(4) 0.030(3) 0.034(4) 0.015(3) 0.025(3) 0.018(3)
C24A 0.043(4) 0.065(5) 0.028(3) -0.006(3) 0.001(3) 0.032(4)
C24B 0.036(3) 0.025(3) 0.025(3) 0.001(2) 0.009(3) 0.009(3)
C25A 0.032(3) 0.019(3) 0.017(3) 0.002(2) 0.008(2) 0.006(2)
C25B 0.028(3) 0.025(3) 0.013(3) 0.000(2) 0.000(2) 0.012(2)
C26B 0.028(3) 0.032(3) 0.020(3) -0.002(2) 0.000(2) 0.009(3)
C26A 0.044(4) 0.027(3) 0.022(3) 0.004(2) 0.003(3) 0.009(3)
C27A 0.069(5) 0.022(3) 0.022(3) 0.010(3) 0.010(3) 0.006(3)
C27B 0.049(4) 0.031(4) 0.033(3) -0.002(3) -0.011(3) 0.019(3)
C28A 0.057(5) 0.029(4) 0.031(3) 0.003(3) 0.014(3) -0.006(3)
C28B 0.050(4) 0.058(5) 0.021(3) -0.009(3) -0.008(3) 0.036(4)
C29A 0.031(3) 0.029(3) 0.034(3) -0.001(3) 0.012(3) 0.001(3)
C29B 0.032(4) 0.060(5) 0.022(3) -0.002(3) 0.001(3) 0.024(3)
C30B 0.020(3) 0.042(4) 0.021(3) 0.006(3) 0.002(2) 0.010(3)
C30A 0.028(3) 0.022(3) 0.029(3) 0.005(2) 0.006(3) 0.006(2)
C31B 0.021(3) 0.028(3) 0.015(3) 0.006(2) 0.005(2) 0.007(2)
C31A 0.028(3) 0.025(3) 0.016(3) 0.001(2) 0.005(2) 0.003(2)
C32B 0.023(3) 0.028(3) 0.019(3) 0.001(2) -0.001(2) 0.009(2)
C32A 0.035(3) 0.026(3) 0.025(3) 0.002(2) 0.003(3) 0.003(3)
C33A 0.039(4) 0.026(3) 0.040(4) 0.001(3) 0.007(3) -0.004(3)
C33B 0.030(3) 0.031(3) 0.024(3) -0.001(2) 0.000(3) 0.012(3)
C34A 0.036(4) 0.043(4) 0.037(4) -0.003(3) -0.003(3) -0.009(3)
C34B 0.025(3) 0.040(4) 0.021(3) 0.002(3) 0.005(2) 0.012(3)
C35A 0.030(4) 0.065(5) 0.038(4) 0.012(4) -0.010(3) -0.003(3)
C35B 0.019(3) 0.047(4) 0.026(3) 0.012(3) 0.003(2) 0.009(3)
C36A 0.032(4) 0.039(4) 0.037(4) 0.009(3) -0.005(3) -0.001(3)
C36B 0.029(3) 0.029(3) 0.020(3) 0.002(2) 0.001(2) 0.005(3)
C37B 0.022(3) 0.021(3) 0.018(3) -0.005(2) -0.001(2) 0.007(2)
C37A 0.027(3) 0.023(3) 0.023(3) 0.002(2) 0.006(2) 0.010(2)
C38B 0.021(3) 0.027(3) 0.018(3) 0.003(2) 0.003(2) 0.008(2)
C38A 0.028(3) 0.022(3) 0.019(3) 0.002(2) 0.002(2) 0.004(2)
C39A 0.032(3) 0.033(3) 0.029(3) 0.004(3) -0.002(3) 0.011(3)
C39B 0.018(3) 0.023(3) 0.027(3) 0.003(2) 0.004(2) 0.006(2)
C40B 0.019(3) 0.018(3) 0.030(3) -0.004(2) 0.000(2) 0.005(2)
C40A 0.039(4) 0.030(3) 0.043(4) 0.001(3) 0.002(3) 0.019(3)
C41B 0.023(3) 0.029(3) 0.018(3) -0.003(2) -0.002(2) 0.009(2)
C41A 0.042(4) 0.029(3) 0.039(4) -0.010(3) -0.001(3) 0.020(3)
C42A 0.035(4) 0.038(4) 0.032(3) -0.005(3) 0.000(3) 0.017(3)
C42B 0.024(3) 0.023(3) 0.019(3) 0.002(2) 0.006(2) 0.005(2)
C43A 0.036(4) 0.029(3) 0.049(4) 0.016(3) 0.015(3) 0.007(3)
C43B 0.050(5) 0.046(4) 0.055(5) -0.019(4) -0.021(4) 0.023(4)
C44A 0.044(4) 0.036(4) 0.056(5) 0.009(3) 0.021(4) -0.001(3)
C44B 0.055(5) 0.048(4) 0.043(4) -0.010(3) -0.004(4) 0.020(4)
C45A 0.041(4) 0.047(4) 0.065(5) 0.018(4) 0.022(4) 0.016(3)
C45B 0.054(5) 0.046(4) 0.034(4) -0.012(3) 0.002(3) 0.019(4)
C46A 0.034(4) 0.062(5) 0.058(5) 0.025(4) 0.017(4) 0.023(4)
C46B 0.049(4) 0.034(4) 0.033(4) -0.017(3) -0.005(3) 0.015(3)
C47B 0.082(6) 0.020(3) 0.031(4) 0.000(3) -0.012(4) 0.012(3)
C47A 0.101(7) 0.041(4) 0.036(4) 0.015(3) 0.029(4) 0.026(4)
C48B 0.056(5) 0.032(4) 0.028(3) 0.006(3) -0.006(3) 0.011(3)
C48A 0.089(3) 0.088(3) 0.087(3) 0.0084(11) 0.0033(10) 0.0127(11)
C49B 0.042(4) 0.034(3) 0.020(3) -0.001(3) 0.001(3) 0.014(3)
C49A 0.084(3) 0.082(3) 0.082(3) 0.0075(11) 0.0029(10) 0.0133(11)
C50B 0.043(4) 0.026(3) 0.020(3) -0.002(2) -0.008(3) 0.009(3)
C50A 0.074(5) 0.036(4) 0.030(3) 0.003(3) 0.009(3) 0.029(4)
O1 0.122(6) 0.075(4) 0.050(4) 0.002(3) -0.007(4) 0.042(4)
C1 0.076(6) 0.085(7) 0.055(5) 0.017(5) 0.031(5) 0.044(5)
C2 0.153(6) 0.153(6) 0.153(6) 0.0142(12) 0.0060(11) 0.0256(14)
C3 0.124(5) 0.125(5) 0.124(5) 0.0121(11) 0.0051(10) 0.0212(13)
C4 0.095(4) 0.094(4) 0.094(4) 0.0092(11) 0.0039(10) 0.0165(11)
O2 0.040(3) 0.053(3) 0.035(3) 0.015(2) 0.012(2) 0.007(2)
C5 0.034(4) 0.062(5) 0.065(5) 0.016(4) 0.009(4) 0.000(4)
C6 0.054(5) 0.028(4) 0.045(4) 0.004(3) -0.012(3) 0.006(3)
C7 0.040(4) 0.054(5) 0.040(4) 0.019(3) 0.008(3) 0.011(3)
C8 0.035(4) 0.037(4) 0.031(3) 0.009(3) 0.002(3) 0.002(3)
O3 0.067(3) 0.067(3) 0.067(3) 0.0057(11) 0.0032(10) 0.0098(11)
C9 0.044(9) 0.055(10) 0.067(10) 0.002(8) 0.032(8) 0.024(8)
C10 0.076(6) 0.077(6) 0.076(6) 0.0068(11) 0.0019(11) 0.0124(13)
C11 0.101(7) 0.101(7) 0.102(7) 0.0098(12) 0.0044(11) 0.0166(16)
C12 0.084(6) 0.084(6) 0.084(6) 0.0075(12) 0.0037(11) 0.0136(14)

loop_
_atom_type_symbol
_atom_type_description
_atom_type_scat_dispersion_real
_atom_type_scat_dispersion_imag
_atom_type_scat_source
C C 0.0033 0.0016 'International Tables Vol C Tables 4.2.6.8 and 6.1.1.4'
H H 0.0000 0.0000 'International Tables Vol C Tables 4.2.6.8 and 6.1.1.4'
B B 0.0013 0.0007 'International Tables Vol C Tables 4.2.6.8 and 6.1.1.4'
O O 0.0106 0.0060 'International Tables Vol C Tables 4.2.6.8 and 6.1.1.4'
P P 0.1023 0.0942 'International Tables Vol C Tables 4.2.6.8 and 6.1.1.4'
S S 0.1246 0.1234 'International Tables Vol C Tables 4.2.6.8 and 6.1.1.4'
Nd Nd -0.1943 3.0179 'International Tables Vol C Tables 4.2.6.8 and 6.1.1.4'

loop_
_geom_angle_atom_site_label_1
_geom_angle_atom_site_label_2
_geom_angle_atom_site_label_3
_geom_angle
O1A Nd1 O2A 71.51(13)
O1A Nd1 B1A 87.78(18)
O2A Nd1 B1A 91.00(17)
O1A Nd1 B2A 93.83(17)
O2A Nd1 B2A 89.55(17)
B1A Nd1 B2A 178.4(2)
O1A Nd1 S2A 146.32(10)
O2A Nd1 S2A 74.93(10)
B1A Nd1 S2A 90.07(16)
B2A Nd1 S2A 88.61(15)
O1A Nd1 S1A 77.82(10)
O2A Nd1 S1A 148.68(10)
B1A Nd1 S1A 94.04(15)
B2A Nd1 S1A 86.27(15)
S2A Nd1 S1A 135.85(4)
O1A Nd1 P1A 143.93(10)
O2A Nd1 P1A 144.52(10)
B1A Nd1 P1A 89.51(15)
B2A Nd1 P1A 89.17(14)
S2A Nd1 P1A 69.59(4)
S1A Nd1 P1A 66.51(4)
C5A P1A C1A 100.3(2)
C5A P1A C6A 101.6(3)
C1A P1A C6A 102.6(3)
C5A P1A Nd1 115.79(18)
C1A P1A Nd1 113.58(18)
C6A P1A Nd1 120.22(18)
C1A P2A C13A 109.2(3)
C1A P2A C7A 112.0(3)
C13A P2A C7A 107.6(3)
C1A P2A S1A 110.42(18)
C13A P2A S1A 107.82(19)
C7A P2A S1A 109.63(19)
C5A P3A C31A 113.2(3)
C5A P3A C37A 108.5(3)
C31A P3A C37A 105.1(3)
C5A P3A S2A 111.89(18)
C31A P3A S2A 106.39(18)
C37A P3A S2A 111.58(19)
P2A S1A Nd1 107.53(7)
P3A S2A Nd1 110.27(7)
C46A O1A C43A 109.2(5)
C46A O1A Nd1 121.8(4)
C43A O1A Nd1 128.9(3)
C47A O2A C50A 107.7(5)
C47A O2A Nd1 122.7(4)
C50A O2A Nd1 129.6(3)
O2B Nd2 O1B 72.19(13)
O2B Nd2 B1B 92.48(18)
O1B Nd2 B1B 85.93(18)
O2B Nd2 B2B 85.98(19)
O1B Nd2 B2B 92.0(2)
B1B Nd2 B2B 177.7(2)
O2B Nd2 S1B 149.03(10)
O1B Nd2 S1B 77.20(10)
B1B Nd2 S1B 89.94(15)
B2B Nd2 S1B 90.51(17)
O2B Nd2 S2B 76.09(10)
O1B Nd2 S2B 148.17(10)
B1B Nd2 S2B 92.92(15)
B2B Nd2 S2B 88.36(19)
S1B Nd2 S2B 134.63(4)
O2B Nd2 P1B 142.74(10)
O1B Nd2 P1B 145.07(10)
B1B Nd2 P1B 90.79(16)
B2B Nd2 P1B 91.46(17)
S1B Nd2 P1B 68.01(4)
S2B Nd2 P1B 66.68(4)
C1B P1B C5B 100.3(2)
C1B P1B C6B 103.1(3)
C5B P1B C6B 101.9(3)
C1B P1B Nd2 115.22(19)
C5B P1B Nd2 115.07(17)
C6B P1B Nd2 118.7(2)
C1B P2B C7B 110.2(3)
C1B P2B C13B 111.9(3)
C7B P2B C13B 104.8(2)
C1B P2B S1B 111.22(19)
C7B P2B S1B 112.1(2)
C13B P2B S1B 106.30(19)
C5B P3B C37B 111.0(2)
C5B P3B C31B 113.9(3)
C37B P3B C31B 104.2(3)
C5B P3B S2B 110.05(19)
C37B P3B S2B 110.24(19)
C31B P3B S2B 107.34(19)
P2B S1B Nd2 109.11(7)
P3B S2B Nd2 107.64(6)
C46B O1B C43B 107.7(5)
C46B O1B Nd2 126.9(4)
C43B O1B Nd2 123.4(3)
C50B O2B C47B 108.2(4)
C50B O2B Nd2 126.0(3)
C47B O2B Nd2 125.4(3)
C2A C1A P2A 125.6(4)
C2A C1A P1A 119.4(4)
P2A C1A P1A 114.8(3)
C2B C1B P2B 124.4(4)
C2B C1B P1B 119.6(4)
P2B C1B P1B 115.7(3)
C1A C2A C3A 122.6(5)
C1A C2A C19A 124.0(5)
C3A C2A C19A 113.5(5)
C1B C2B C3B 121.6(5)
C1B C2B C19B 124.0(5)
C3B C2B C19B 114.3(5)
C4A C3A C2A 124.7(5)
C4B C3B C2B 125.1(5)
C5A C4A C3A 122.3(5)
C5A C4A C25A 122.9(5)
C3A C4A C25A 114.7(5)
C5B C4B C3B 122.7(5)
C5B C4B C25B 123.3(5)
C3B C4B C25B 114.0(5)
C4A C5A P3A 123.7(4)
C4A C5A P1A 119.2(4)
P3A C5A P1A 116.7(3)
C4B C5B P3B 127.2(4)
C4B C5B P1B 118.1(4)
P3B C5B P1B 114.6(3)
C12A C7A C8A 120.5(6)
C12A C7A P2A 120.6(5)
C8A C7A P2A 118.8(5)
C12B C7B C8B 119.7(5)
C12B C7B P2B 120.9(4)
C8B C7B P2B 119.4(4)
C7A C8A C9A 119.8(7)
C9B C8B C7B 119.3(6)
C8A C9A C10A 120.0(7)
C8B C9B C10B 121.0(6)
C11A C10A C9A 120.0(6)
C9B C10B C11B 119.5(6)
C10A C11A C12A 120.0(7)
C12B C11B C10B 120.2(6)
C7A C12A C11A 119.6(6)
C11B C12B C7B 120.1(6)
C14A C13A C18A 118.1(5)
C14A C13A P2A 124.8(5)
C18A C13A P2A 117.1(4)
C14B C13B C18B 119.1(5)
C14B C13B P2B 122.6(4)
C18B C13B P2B 118.2(4)
C15A C14A C13A 121.2(6)
C13B C14B C15B 120.3(6)
C16A C15A C14A 119.6(6)
C16B C15B C14B 120.6(6)
C15A C16A C17A 120.2(6)
C15B C16B C17B 119.3(5)
C18A C17A C16A 120.0(6)
C16B C17B C18B 119.9(6)
C17A C18A C13A 120.8(6)
C13B C18B C17B 120.7(5)
C24A C19A C20A 117.8(5)
C24A C19A C2A 123.3(5)
C20A C19A C2A 118.3(5)
C20B C19B C24B 118.8(5)
C20B C19B C2B 120.9(5)
C24B C19B C2B 120.2(5)
C21A C20A C19A 121.8(5)
C19B C20B C21B 119.9(6)
C22A C21A C20A 119.8(6)
C22B C21B C20B 121.1(6)
C21A C22A C23A 119.9(6)
C21B C22B C23B 119.9(6)
C22A C23A C24A 120.0(6)
C22B C23B C24B 119.7(6)
C19A C24A C23A 120.6(6)
C19B C24B C23B 120.6(6)
C26A C25A C30A 118.2(5)
C26A C25A C4A 123.1(5)
C30A C25A C4A 118.5(5)
C30B C25B C26B 119.3(5)
C30B C25B C4B 119.3(5)
C26B C25B C4B 121.0(5)
C27B C26B C25B 119.6(6)
C25A C26A C27A 120.4(6)
C28A C27A C26A 120.0(6)
C28B C27B C26B 120.6(6)
C29A C28A C27A 120.1(6)
C27B C28B C29B 119.8(6)
C28A C29A C30A 119.9(6)
C30B C29B C28B 120.3(6)
C29B C30B C25B 120.3(6)
C29A C30A C25A 121.4(6)
C32B C31B C36B 119.1(5)
C32B C31B P3B 121.6(4)
C36B C31B P3B 119.3(4)
C32A C31A C36A 118.9(6)
C32A C31A P3A 123.8(5)
C36A C31A P3A 117.3(4)
C31B C32B C33B 120.0(5)
C33A C32A C31A 120.7(6)
C34A C33A C32A 120.6(6)
C34B C33B C32B 120.3(6)
C33A C34A C35A 119.8(6)
C35B C34B C33B 119.7(5)
C36A C35A C34A 120.7(7)
C34B C35B C36B 120.1(6)
C35A C36A C31A 119.3(6)
C35B C36B C31B 120.7(6)
C38B C37B C42B 119.3(5)
C38B C37B P3B 122.2(4)
C42B C37B P3B 118.5(4)
C38A C37A C42A 119.4(5)
C38A C37A P3A 120.9(4)
C42A C37A P3A 119.7(4)
C39B C38B C37B 120.3(5)
C39A C38A C37A 120.0(5)
C38A C39A C40A 120.3(6)
C38B C39B C40B 120.1(5)
C39B C40B C41B 120.1(5)
C41A C40A C39A 120.6(6)
C42B C41B C40B 120.0(5)
C40A C41A C42A 119.7(6)
C41A C42A C37A 120.0(6)
C41B C42B C37B 120.2(5)
O1A C43A C44A 105.5(5)
O1B C43B C44B 106.3(6)
C43A C44A C45A 103.9(6)
C43B C44B C45B 101.4(6)
C46A C45A C44A 101.3(6)
C46B C45B C44B 102.5(6)
O1A C46A C45A 105.3(5)
O1B C46B C45B 106.6(5)
O2B C47B C48B 106.0(5)
C48A C47A O2A 106.4(6)
C47B C48B C49B 103.8(5)
C47A C48A C49A 108.6(9)
C50B C49B C48B 101.6(5)
C48A C49A C50A 104.5(8)
O2B C50B C49B 104.8(5)
O2A C50A C49A 105.0(6)
C1 O1 C4 111.6(7)
O1 C1 C2 108.9(8)
C3 C2 C1 106.2(11)
C2 C3 C4 106.2(11)
O1 C4 C3 106.7(10)
C8 O2 C5 108.1(5)
O2 C5 C6 106.7(6)
C5 C6 C7 101.1(6)
C8 C7 C6 103.5(5)
O2 C8 C7 107.6(5)
C9 O3 C12 111.5(5)
O3 C9 C10 106.9(5)
C9 C10 C11 106.9(11)
C12 C11 C10 107.6(5)
O3 C12 C11 106.0(5)

loop_
_geom_bond_atom_site_label_1
_geom_bond_atom_site_label_2
_geom_bond_distance
Nd1 H3A 2.3428
Nd1 H5A 2.3909
Nd1 H1A 2.4667
Nd1 H7A 2.4713
Nd1 H6A 2.4781
Nd1 H2A 2.4824
Nd1 O1A 2.533(4)
Nd1 O2A 2.550(4)
Nd1 B1A 2.620(7)
Nd1 B2A 2.654(6)
Nd1 S2A 2.9162(15)
Nd1 S1A 2.9623(14)
Nd1 P1A 2.9797(14)
P1A C5A 1.785(5)
P1A C1A 1.801(5)
P1A C6A 1.831(6)
P2A C1A 1.780(6)
P2A C13A 1.809(6)
P2A C7A 1.819(6)
P2A S1A 2.0066(19)
P3A C5A 1.773(5)
P3A C31A 1.814(6)
P3A C37A 1.826(6)
P3A S2A 2.0086(19)
O1A C46A 1.452(8)
O1A C43A 1.454(7)
O2A C47A 1.442(7)
O2A C50A 1.443(7)
Nd2 H6B 2.2669
Nd2 H2B 2.3985
Nd2 H1B 2.4543
Nd2 H5B 2.4675
Nd2 H7B 2.4917
Nd2 O2B 2.554(4)
Nd2 O1B 2.566(4)
Nd2 B1B 2.629(7)
Nd2 B2B 2.656(8)
Nd2 S1B 2.9308(14)
Nd2 S2B 2.9487(14)
Nd2 P1B 3.0248(15)
P1B C1B 1.791(5)
P1B C5B 1.806(5)
P1B C6B 1.827(6)
P2B C1B 1.773(6)
P2B C7B 1.813(6)
P2B C13B 1.816(5)
P2B S1B 2.007(2)
P3B C5B 1.771(5)
P3B C37B 1.811(6)
P3B C31B 1.812(5)
P3B S2B 2.011(2)
O1B C46B 1.456(7)
O1B C43B 1.463(8)
O2B C50B 1.462(7)
O2B C47B 1.470(7)
C1A C2A 1.390(7)
C1B C2B 1.397(8)
C2A C3A 1.409(8)
C2A C19A 1.514(8)
C2B C3B 1.410(8)
C2B C19B 1.504(7)
C3A C4A 1.406(8)
C3B C4B 1.404(7)
C4A C5A 1.394(7)
C4A C25A 1.490(8)
C4B C5B 1.397(7)
C4B C25B 1.503(7)
C7A C12A 1.372(9)
C7A C8A 1.379(9)
C7B C12B 1.389(8)
C7B C8B 1.400(8)
C8A C9A 1.385(9)
C8B C9B 1.377(9)
C9A C10A 1.389(11)
C9B C10B 1.384(9)
C10A C11A 1.370(10)
C10B C11B 1.387(9)
C11A C12A 1.402(9)
C11B C12B 1.382(8)
C13A C14A 1.388(8)
C13A C18A 1.402(8)
C13B C14B 1.382(8)
C13B C18B 1.386(8)
C14A C15A 1.388(9)
C14B C15B 1.389(8)
C15A C16A 1.377(10)
C15B C16B 1.382(9)
C16A C17A 1.389(9)
C16B C17B 1.388(9)
C17A C18A 1.375(8)
C17B C18B 1.389(8)
C19A C24A 1.382(9)
C19A C20A 1.389(8)
C19B C20B 1.390(8)
C19B C24B 1.390(8)
C20A C21A 1.381(8)
C20B C21B 1.393(8)
C21A C22A 1.360(9)
C21B C22B 1.359(10)
C22A C23A 1.385(10)
C22B C23B 1.385(10)
C23A C24A 1.393(9)
C23B C24B 1.394(8)
C25A C26A 1.392(8)
C25A C30A 1.397(8)
C25B C30B 1.396(8)
C25B C26B 1.398(8)
C26B C27B 1.394(8)
C26A C27A 1.393(9)
C27A C28A 1.387(10)
C27B C28B 1.378(10)
C28A C29A 1.377(9)
C28B C29B 1.388(10)
C29A C30A 1.377(8)
C29B C30B 1.384(9)
C31B C32B 1.386(8)
C31B C36B 1.389(8)
C31A C32A 1.383(8)
C31A C36A 1.415(8)
C32B C33B 1.392(8)
C32A C33A 1.380(9)
C33A C34A 1.369(10)
C33B C34B 1.388(9)
C34A C35A 1.386(10)
C34B C35B 1.373(9)
C35A C36A 1.384(9)
C35B C36B 1.389(8)
C37B C38B 1.394(8)
C37B C42B 1.396(8)
C37A C38A 1.381(8)
C37A C42A 1.404(8)
C38B C39B 1.378(8)
C38A C39A 1.377(8)
C39A C40A 1.379(9)
C39B C40B 1.381(8)
C40B C41B 1.392(8)
C40A C41A 1.373(9)
C41B C42B 1.375(8)
C41A C42A 1.381(9)
C43A C44A 1.510(9)
C43B C44B 1.506(10)
C44A C45A 1.515(10)
C44B C45B 1.522(9)
C45A C46A 1.511(9)
C45B C46B 1.500(10)
C47B C48B 1.505(9)
C47A C48A 1.438(13)
C48B C49B 1.517(9)
C48A C49A 1.489(8)
C49B C50B 1.507(8)
C49A C50A 1.508(12)
O1 C1 1.375(9)
O1 C4 1.434(12)
C1 C2 1.486(9)
C2 C3 1.49(2)
C3 C4 1.496(9)
O2 C8 1.430(7)
O2 C5 1.451(9)
C5 C6 1.509(10)
C6 C7 1.519(10)
C7 C8 1.504(9)
O3 C9 1.480(8)
O3 C12 1.499(17)
C9 C10 1.530(17)
C10 C11 1.55(2)
C11 C12 1.54(2)
